data_2016112
loop_
_publ_author_name
'Wardell, James L.'
'Skakle, Janet M. S.'
'Low, John N.'
'Glidewell, Christopher'

_publ_section_title
;
 Cyclic and acyclic products from the reactions between methyl
 3-oxobutanoate and arylhydrazines
;
_journal_coeditor_code SK3141
_journal_issue 8
_journal_name_full 'Acta Crystallographica Section C'
_journal_page_first o462
_journal_page_last o467
_journal_paper_doi 10.1107/S0108270107029447
_journal_volume 63
_journal_year 2007
_chemical_formula_iupac 'C11 H13 N3 O4'
_chemical_formula_moiety 'C11 H13 N3 O4'
_chemical_formula_sum 'C11 H13 N3 O4'
_chemical_formula_weight 251.24
_chemical_name_systematic
;
Methyl 3-(2-nitrophenylhydrazono)butanoate
;
_space_group_IT_number 14
_symmetry_cell_setting monoclinic
_symmetry_space_group_name_Hall '-P 2yn'
_symmetry_space_group_name_H-M 'P 1 21/n 1'
_atom_sites_solution_hydrogens geom
_atom_sites_solution_primary direct
_atom_sites_solution_secondary difmap
_cell_angle_alpha 90.00
_cell_angle_beta 102.079(2)
_cell_angle_gamma 90.00
_cell_formula_units_Z 4
_cell_length_a 12.1494(4)
_cell_length_b 5.1355(2)
_cell_length_c 18.6969(6)
_cell_measurement_reflns_used 2617
_cell_measurement_temperature 120(2)
_cell_measurement_theta_max 27.55
_cell_measurement_theta_min 3.42
_cell_volume 1140.73(7)
_computing_cell_refinement 'DENZO (Otwinowski & Minor, 1997) and COLLECT'
_computing_data_collection 'COLLECT (Hooft, 1999)'
_computing_data_reduction 'DENZO and COLLECT'
_computing_molecular_graphics 'PLATON (Spek, 2003)'
_computing_publication_material 'SHELXL97 and PRPKAPPA (Ferguson, 1999)'
_computing_structure_refinement 'OSCAIL and SHELXL97 (Sheldrick, 1997)'
_computing_structure_solution 'OSCAIL (McArdle, 2003) and SHELXS97 (Sheldrick, 1997)'
_diffrn_ambient_temperature 120(2)
_diffrn_detector_area_resol_mean 9.091
_diffrn_measured_fraction_theta_full 0.997
_diffrn_measured_fraction_theta_max 0.994
_diffrn_measurement_device_type 'Bruker--Nonius KappaCCD'
_diffrn_measurement_method '\f & \w scans'
_diffrn_radiation_monochromator graphite
_diffrn_radiation_source 'Bruker-Nonius FR591 rotating anode'
_diffrn_radiation_type 'Mo K\a'
_diffrn_radiation_wavelength 0.71073
_diffrn_reflns_av_R_equivalents 0.0531
_diffrn_reflns_av_sigmaI/netI 0.0462
_diffrn_reflns_limit_h_max 15
_diffrn_reflns_limit_h_min -15
_diffrn_reflns_limit_k_max 6
_diffrn_reflns_limit_k_min -6
_diffrn_reflns_limit_l_max 24
_diffrn_reflns_limit_l_min -24
_diffrn_reflns_number 13943
_diffrn_reflns_theta_full 25.00
_diffrn_reflns_theta_max 27.55
_diffrn_reflns_theta_min 3.42
_diffrn_standards_decay_% 0
_diffrn_standards_number 0
_exptl_absorpt_coefficient_mu 0.113
_exptl_absorpt_correction_T_max 0.995
_exptl_absorpt_correction_T_min 0.975
_exptl_absorpt_correction_type multi-scan
_exptl_absorpt_process_details '(SADABS; Sheldrick, 2003)'
_exptl_crystal_colour colourless
_exptl_crystal_density_diffrn 1.463
_exptl_crystal_density_method 'not measured'
_exptl_crystal_description plate
_exptl_crystal_F_000 528
_exptl_crystal_size_max 0.28
_exptl_crystal_size_mid 0.22
_exptl_crystal_size_min 0.04
_refine_diff_density_max 0.263
_refine_diff_density_min -0.287
_refine_ls_extinction_coef 0.011(2)
_refine_ls_extinction_expression Fc^*^=kFc[1+0.001xFc^2^\l^3^/sin(2\q)]^-1/4^
_refine_ls_extinction_method SHELXL97
_refine_ls_goodness_of_fit_ref 1.048
_refine_ls_hydrogen_treatment constr
_refine_ls_matrix_type full
_refine_ls_number_parameters 166
_refine_ls_number_reflns 2617
_refine_ls_number_restraints 0
_refine_ls_restrained_S_all 1.048
_refine_ls_R_factor_all 0.0686
_refine_ls_R_factor_gt 0.0454
_refine_ls_shift/su_max 0.000
_refine_ls_shift/su_mean 0.000
_refine_ls_structure_factor_coef Fsqd
_refine_ls_weighting_details 'w=1/[\s^2^(Fo^2^)+(0.0411P)^2^+0.6763P] where P=(Fo^2^+2Fc^2^)/3'
_refine_ls_weighting_scheme calc
_refine_ls_wR_factor_gt 0.1046
_refine_ls_wR_factor_ref 0.1170
_reflns_number_gt 1931
_reflns_number_total 2617
_reflns_threshold_expression I>2\s(I)
_cod_data_source_file sk3141.cif
_cod_data_source_block I
_cod_original_sg_symbol_H-M 'P 21/n'
_cod_database_code 2016112
_cod_database_fobs_code 2016112

loop_
_symmetry_equiv_pos_as_xyz
'x, y, z'
'x+1/2, -y+1/2, z+1/2'
'-x, -y, -z'
'-x-1/2, y-1/2, -z-1/2'

loop_
_atom_site_type_symbol
_atom_site_label
_atom_site_fract_x
_atom_site_fract_y
_atom_site_fract_z
_atom_site_U_iso_or_equiv
_atom_site_adp_type
_atom_site_calc_flag
_atom_site_refinement_flags
_atom_site_occupancy
C C1 0.45922(13) 0.3031(3) 0.33540(8) 0.0184(4) Uani d . 1
C C2 0.57012(13) 0.3105(3) 0.32352(9) 0.0194(4) Uani d . 1
N N12 0.65264(11) 0.4910(3) 0.36133(8) 0.0225(3) Uani d . 1
O O22 0.75021(10) 0.4772(3) 0.35191(8) 0.0349(4) Uani d . 1
O O21 0.62525(10) 0.6564(2) 0.40332(7) 0.0257(3) Uani d . 1
C C3 0.60631(14) 0.1370(4) 0.27520(9) 0.0228(4) Uani d . 1
C C4 0.53425(15) -0.0463(4) 0.23858(9) 0.0252(4) Uani d . 1
C C5 0.42442(14) -0.0596(3) 0.25068(9) 0.0233(4) Uani d . 1
C C6 0.38764(14) 0.1084(3) 0.29745(9) 0.0222(4) Uani d . 1
N N1 0.42133(11) 0.4699(3) 0.38180(8) 0.0204(3) Uani d . 1
N N2 0.31239(11) 0.4447(3) 0.39129(8) 0.0198(3) Uani d . 1
C C13 0.27959(13) 0.6086(3) 0.43426(9) 0.0189(4) Uani d . 1
C C14 0.34938(14) 0.8266(3) 0.47396(10) 0.0236(4) Uani d . 1
C C12 0.16198(13) 0.5701(3) 0.44509(9) 0.0209(4) Uani d . 1
C C11 0.08386(13) 0.7894(3) 0.41402(9) 0.0197(4) Uani d . 1
O O12 0.10607(10) 0.9629(2) 0.37597(7) 0.0251(3) Uani d . 1
O O11 -0.01560(9) 0.7650(2) 0.43366(6) 0.0232(3) Uani d . 1
C C15 -0.09780(14) 0.9636(4) 0.40543(10) 0.0256(4) Uani d . 1
H H3 0.6813 0.1469 0.2679 0.027 Uiso calc R 1
H H4 0.5583 -0.1627 0.2054 0.030 Uiso calc R 1
H H5 0.3744 -0.1881 0.2259 0.028 Uiso calc R 1
H H6 0.3127 0.0941 0.3046 0.027 Uiso calc R 1
H H1 0.4658 0.5914 0.4053 0.024 Uiso calc R 1
H H14A 0.3598 0.9613 0.4388 0.035 Uiso calc R 1
H H14B 0.4230 0.7590 0.4987 0.035 Uiso calc R 1
H H14C 0.3109 0.9016 0.5103 0.035 Uiso calc R 1
H H12A 0.1320 0.4049 0.4215 0.025 Uiso calc R 1
H H12B 0.1637 0.5546 0.4981 0.025 Uiso calc R 1
H H15A -0.1174 0.9525 0.3519 0.038 Uiso calc R 1
H H15B -0.0661 1.1358 0.4200 0.038 Uiso calc R 1
H H15C -0.1655 0.9370 0.4252 0.038 Uiso calc R 1

loop_
_atom_site_aniso_label
_atom_site_aniso_U_11
_atom_site_aniso_U_22
_atom_site_aniso_U_33
_atom_site_aniso_U_12
_atom_site_aniso_U_13
_atom_site_aniso_U_23
C1 0.0215(8) 0.0177(9) 0.0163(8) 0.0026(6) 0.0049(6) 0.0025(6)
C2 0.0209(8) 0.0187(9) 0.0182(8) -0.0004(6) 0.0032(6) 0.0021(7)
N12 0.0216(7) 0.0236(8) 0.0232(8) 0.0001(6) 0.0069(6) 0.0025(6)
O22 0.0199(6) 0.0397(8) 0.0484(9) -0.0047(6) 0.0148(6) -0.0075(7)
O21 0.0252(6) 0.0259(7) 0.0270(7) -0.0027(5) 0.0080(5) -0.0055(5)
C3 0.0218(8) 0.0268(9) 0.0208(9) 0.0041(7) 0.0067(7) 0.0032(7)
C4 0.0310(9) 0.0251(9) 0.0203(9) 0.0062(8) 0.0069(7) -0.0007(7)
C5 0.0266(9) 0.0216(9) 0.0203(9) 0.0003(7) 0.0019(7) -0.0013(7)
C6 0.0217(8) 0.0232(9) 0.0217(9) 0.0015(7) 0.0044(7) 0.0007(7)
N1 0.0180(7) 0.0201(7) 0.0239(8) -0.0023(6) 0.0064(6) -0.0034(6)
N2 0.0172(7) 0.0190(7) 0.0241(8) 0.0005(6) 0.0065(6) 0.0010(6)
C13 0.0215(8) 0.0175(8) 0.0180(8) 0.0019(7) 0.0051(6) 0.0028(7)
C14 0.0250(9) 0.0213(9) 0.0253(9) -0.0008(7) 0.0070(7) -0.0025(7)
C12 0.0232(8) 0.0190(8) 0.0216(9) -0.0003(7) 0.0073(7) 0.0002(7)
C11 0.0205(8) 0.0190(9) 0.0201(8) -0.0021(7) 0.0056(6) -0.0053(7)
O12 0.0248(6) 0.0196(6) 0.0322(7) -0.0006(5) 0.0088(5) 0.0036(5)
O11 0.0197(6) 0.0241(6) 0.0274(7) 0.0018(5) 0.0086(5) 0.0032(5)
C15 0.0212(8) 0.0243(9) 0.0318(10) 0.0040(7) 0.0064(7) -0.0010(8)

loop_
_atom_type_symbol
_atom_type_description
_atom_type_scat_dispersion_real
_atom_type_scat_dispersion_imag
_atom_type_scat_source
C C 0.0033 0.0016 'International Tables Vol C Tables 4.2.6.8 and 6.1.1.4'
H H 0.0000 0.0000 'International Tables Vol C Tables 4.2.6.8 and 6.1.1.4'
N N 0.0061 0.0033 'International Tables Vol C Tables 4.2.6.8 and 6.1.1.4'
O O 0.0106 0.0060 'International Tables Vol C Tables 4.2.6.8 and 6.1.1.4'

loop_
_geom_angle_atom_site_label_1
_geom_angle_atom_site_label_2
_geom_angle_atom_site_label_3
_geom_angle
_geom_angle_publ_flag
N1 C1 C2 122.88(15) no
N1 C1 C6 120.55(15) no
C2 C1 C6 116.56(15) no
C3 C2 C1 121.49(15) no
C3 C2 N12 116.46(14) no
C1 C2 N12 122.04(14) no
O22 N12 O21 121.22(14) no
O22 N12 C2 118.92(14) no
O21 N12 C2 119.85(13) no
C4 C3 C2 120.35(16) no
C4 C3 H3 119.8 no
C2 C3 H3 119.8 no
C3 C4 C5 118.97(16) no
C3 C4 H4 120.5 no
C5 C4 H4 120.5 no
C6 C5 C4 121.45(16) no
C6 C5 H5 119.3 no
C4 C5 H5 119.3 no
C5 C6 C1 121.16(16) no
C5 C6 H6 119.4 no
C1 C6 H6 119.4 no
C1 N1 N2 118.91(13) no
C1 N1 H1 120.5 no
N2 N1 H1 120.5 no
C13 N2 N1 116.85(14) no
N2 C13 C12 115.36(15) no
N2 C13 C14 125.49(15) no
C12 C13 C14 119.14(14) no
C13 C14 H14A 109.5 no
C13 C14 H14B 109.5 no
H14A C14 H14B 109.5 no
C13 C14 H14C 109.5 no
H14A C14 H14C 109.5 no
H14B C14 H14C 109.5 no
C13 C12 C11 113.01(14) no
C13 C12 H12B 109.0 no
C11 C12 H12B 109.0 no
C13 C12 H12A 109.0 no
C11 C12 H12A 109.0 no
H12B C12 H12A 107.8 no
O12 C11 O11 123.83(15) no
O12 C11 C12 125.35(15) no
O11 C11 C12 110.82(14) no
C11 O11 C15 115.27(13) no
O11 C15 H15A 109.5 no
O11 C15 H15B 109.5 no
H15A C15 H15B 109.5 no
O11 C15 H15C 109.5 no
H15A C15 H15C 109.5 no
H15B C15 H15C 109.5 no

loop_
_geom_bond_atom_site_label_1
_geom_bond_atom_site_label_2
_geom_bond_distance
_geom_bond_publ_flag
C1 N1 1.366(2) no
C1 C2 1.411(2) no
C1 C6 1.414(2) no
C2 C3 1.403(2) no
C2 N12 1.438(2) no
N12 O22 1.2363(17) no
N12 O21 1.2482(18) no
C3 C4 1.368(3) no
C3 H3 0.95 no
C4 C5 1.401(2) no
C4 H4 0.95 no
C5 C6 1.368(2) no
C5 H5 0.95 no
C6 H6 0.95 no
N1 N2 1.3778(18) no
N1 H1 0.88 no
N2 C13 1.283(2) no
C13 C12 1.498(2) no
C13 C14 1.503(2) no
C14 H14A 0.98 no
C14 H14B 0.98 no
C14 H14C 0.98 no
C12 C11 1.508(2) no
C12 H12A 0.99 no
C12 H12B 0.99 no
C11 O12 1.206(2) no
C11 O11 1.3402(19) no
O11 C15 1.448(2) no
C15 H15A 0.98 no
C15 H15B 0.98 no
C15 H15C 0.98 no

loop_
_geom_hbond_atom_site_label_D
_geom_hbond_atom_site_label_H
_geom_hbond_atom_site_label_A
_geom_hbond_site_symmetry_A
_geom_hbond_distance_DH
_geom_hbond_distance_HA
_geom_hbond_distance_DA
_geom_hbond_angle_DHA
_geom_hbond_publ_flag
N1 H1 O21 . 0.88 1.97 2.6077(17) 128 no
C12 H12A O12 1_545 0.99 2.42 3.3894(19) 166 no

loop_
_geom_torsion_atom_site_label_1
_geom_torsion_atom_site_label_2
_geom_torsion_atom_site_label_3
_geom_torsion_atom_site_label_4
_geom_torsion
_geom_torsion_publ_flag
N1 C1 C2 C3 -179.71(16) no
C6 C1 C2 C3 1.4(2) no
N1 C1 C2 N12 1.8(2) no
C6 C1 C2 N12 -177.08(14) no
C3 C2 N12 O22 -3.0(2) no
C1 C2 N12 O22 175.59(15) no
C3 C2 N12 O21 177.67(15) no
C1 C2 N12 O21 -3.8(2) no
C1 C2 C3 C4 -0.5(3) no
N12 C2 C3 C4 178.09(15) no
C2 C3 C4 C5 -0.7(3) no
C3 C4 C5 C6 0.8(3) no
C4 C5 C6 C1 0.1(3) no
N1 C1 C6 C5 179.85(16) no
C2 C1 C6 C5 -1.2(2) no
C2 C1 N1 N2 -178.57(14) no
C6 C1 N1 N2 0.3(2) no
C1 N1 N2 C13 -178.70(15) no
N1 N2 C13 C12 -178.15(13) no
N1 N2 C13 C14 0.9(2) no
N2 C13 C12 C11 -113.65(17) no
C14 C13 C12 C11 67.19(19) no
C13 C12 C11 O12 9.2(2) no
C13 C12 C11 O11 -171.48(13) no
O12 C11 O11 C15 0.4(2) no
C12 C11 O11 C15 -178.88(13) no

loop_
_cod_related_entry_id
_cod_related_entry_database
_cod_related_entry_code
1 ChemSpider 24726011
